data_1509025
loop_
_publ_author_name
'Andersson, S.'

_publ_section_title
;
 The Crystal Structure of a New Silver Vanadium Oxide Bronze, Ag1-x V2 O5
 (x approximately.32)
;
_journal_name_full 'Acta Chemica Scandinavica (1-27,1973-42,1988)'
_journal_page_first 1371
_journal_page_last 1375
_journal_paper_doi 10.3891/acta.chem.scand.19-1371
_journal_volume 19
_journal_year 1965
_chemical_formula_sum 'Ag0.68 O5 V2'
_chemical_name_systematic 'Silver vanadium oxide (.68/2/5)'
_space_group_IT_number 12
_symmetry_space_group_name_Hall '-C 2y'
_symmetry_space_group_name_H-M 'C 1 2/m 1'
_cell_angle_alpha 90
_cell_angle_beta 90.48
_cell_angle_gamma 90
_cell_formula_units_Z 4
_cell_length_a 11.742
_cell_length_b 3.667
_cell_length_c 8.738
_cell_volume 376.227
_citation_journal_id_ASTM ACSAA4
_cod_data_source_file silver0-1_152.cif
_cod_data_source_block Ag0.68O5V2
_cod_original_cell_volume 376.2268
_cod_database_code 1509025

loop_
_symmetry_equiv_pos_as_xyz
x,y,z
-x,y,-z
-x,-y,-z
x,-y,z
x+1/2,y+1/2,z
-x+1/2,y+1/2,-z
-x+1/2,-y+1/2,-z
x+1/2,-y+1/2,z

loop_
_atom_site_label
_atom_site_type_symbol
_atom_site_fract_x
_atom_site_fract_y
_atom_site_fract_z
_atom_site_occupancy
Ag1 Ag+1 0.6167 0 0.0247 0.68
O5 O-2 0.209 0 0.171 1
O4 O-2 0.942 0 0.161 1
V2 V+4 0.9334 0 0.3362 1
O3 O-2 0.397 0 0.356 1
O2 O-2 0.759 0 0.383 1
O1 O-2 0.079 0 0.395 1
V1 V+4 0.2309 0 0.3391 1
